data_4120262
loop_
_publ_author_name
'Yan-Bo Wang'
'Yi-Ming Wang'
'Wen-Zhen Zhang'
'Xiao-Bing Lu'

_publ_section_title
;
 Fast CO2 Sequestration, Activation, and Catalytic Transformation Using
 N-Heterocyclic Olefins
;
_journal_name_full 'Journal of the American Chemical Society'
_journal_page_first 11996
_journal_page_last 12003
_journal_paper_doi 10.1021/ja405114e
_journal_volume 135
_journal_year 2013
_chemical_formula_sum 'C11 H18 N2 O2'
_chemical_formula_weight 210.27
_chemical_name_systematic
; 
 ? 
;
_space_group_IT_number 14
_symmetry_cell_setting monoclinic
_symmetry_space_group_name_Hall '-P 2ybc'
_symmetry_space_group_name_H-M 'P 1 21/c 1'
_atom_sites_solution_hydrogens geom
_atom_sites_solution_primary direct
_atom_sites_solution_secondary difmap
_audit_creation_method SHELXL-97
_cell_angle_alpha 90.00
_cell_angle_beta 114.972(5)
_cell_angle_gamma 90.00
_cell_formula_units_Z 4
_cell_length_a 10.3471(9)
_cell_length_b 10.6302(8)
_cell_length_c 11.6411(9)
_cell_measurement_reflns_used 1421
_cell_measurement_temperature 293(2)
_cell_measurement_theta_max 25.22
_cell_measurement_theta_min 2.896
_cell_volume 1160.72(17)
_computing_cell_refinement 'Bruker SMART'
_computing_data_collection 'Bruker SMART'
_computing_data_reduction 'Bruker SAINT'
_computing_molecular_graphics 'Bruker SHELXTL'
_computing_publication_material 'Bruker SHELXTL'
_computing_structure_refinement 'SHELXL-97 (Sheldrick, 1997)'
_computing_structure_solution 'SHELXS-97 (Sheldrick, 1990)'
_diffrn_ambient_temperature 293(2)
_diffrn_measured_fraction_theta_full 0.968
_diffrn_measured_fraction_theta_max 0.968
_diffrn_measurement_device_type 'CCD area detector'
_diffrn_measurement_method 'phi and omega scans'
_diffrn_radiation_monochromator graphite
_diffrn_radiation_source 'fine-focus sealed tube'
_diffrn_radiation_type MoK\a
_diffrn_radiation_wavelength 0.71073
_diffrn_reflns_av_R_equivalents 0.0321
_diffrn_reflns_av_sigmaI/netI 0.0335
_diffrn_reflns_limit_h_max 10
_diffrn_reflns_limit_h_min -12
_diffrn_reflns_limit_k_max 12
_diffrn_reflns_limit_k_min -12
_diffrn_reflns_limit_l_max 13
_diffrn_reflns_limit_l_min -13
_diffrn_reflns_number 5802
_diffrn_reflns_theta_full 24.99
_diffrn_reflns_theta_max 24.99
_diffrn_reflns_theta_min 2.90
_exptl_absorpt_coefficient_mu 0.083
_exptl_absorpt_correction_T_max 1.000000
_exptl_absorpt_correction_T_min 0.714823
_exptl_absorpt_correction_type multi-scan
_exptl_crystal_colour colorless
_exptl_crystal_density_diffrn 1.203
_exptl_crystal_description block
_exptl_crystal_F_000 456
_exptl_crystal_size_max 0.18
_exptl_crystal_size_mid 0.15
_exptl_crystal_size_min 0.10
_refine_diff_density_max 0.161
_refine_diff_density_min -0.251
_refine_diff_density_rms 0.039
_refine_ls_extinction_method none
_refine_ls_goodness_of_fit_ref 1.066
_refine_ls_hydrogen_treatment constr
_refine_ls_matrix_type full
_refine_ls_number_parameters 136
_refine_ls_number_reflns 1973
_refine_ls_number_restraints 0
_refine_ls_restrained_S_all 1.066
_refine_ls_R_factor_all 0.0567
_refine_ls_R_factor_gt 0.0419
_refine_ls_shift/su_max 0.000
_refine_ls_shift/su_mean 0.000
_refine_ls_structure_factor_coef Fsqd
_refine_ls_weighting_details 'calc w=1/[\s^2^(Fo^2^)+(0.0556P)^2^+0.1635P] where P=(Fo^2^+2Fc^2^)/3'
_refine_ls_weighting_scheme calc
_refine_ls_wR_factor_gt 0.1051
_refine_ls_wR_factor_ref 0.1128
_reflns_number_gt 1533
_reflns_number_total 1973
_reflns_threshold_expression >2sigma(I)
_cod_data_source_file ja405114e_si_002.cif
_cod_data_source_block 1
_cod_depositor_comments
;
The following automatic conversions were performed:

'_refine_ls_hydrogen_treatment' value 'contr' was replaced with the
value 'constr' as specified in the replacement file
'src/cod-tools/trunk/data/replacement-values/replacement_values.lst'.

Automatic conversion script
Id: cif_fix_values 5376 2017-05-30 11:51:03Z andrius 
;
_cod_original_cell_volume 1160.72(16)
_cod_original_sg_symbol_H-M 'P 1 21/c 1 '
_cod_database_code 4120262

loop_
_symmetry_equiv_pos_as_xyz
'x, y, z'
'-x, y+1/2, -z+1/2'
'-x, -y, -z'
'x, -y-1/2, z-1/2'

loop_
_atom_site_label
_atom_site_type_symbol
_atom_site_fract_x
_atom_site_fract_y
_atom_site_fract_z
_atom_site_U_iso_or_equiv
_atom_site_adp_type
_atom_site_occupancy
_atom_site_symmetry_multiplicity
_atom_site_calc_flag
_atom_site_refinement_flags
N2 N 0.58572(14) 0.10404(12) 0.20334(13) 0.0313(4) Uani 1 1 d .
N1 N 0.79298(14) 0.16811(12) 0.22538(12) 0.0313(4) Uani 1 1 d .
C5 C 0.77802(16) -0.04396(16) 0.45849(15) 0.0307(4) Uani 1 1 d .
C4 C 0.78710(17) -0.04026(15) 0.32891(15) 0.0300(4) Uani 1 1 d .
H4A H 0.8863 -0.0467 0.3433 0.036 Uiso 1 1 calc R
H4B H 0.7373 -0.1127 0.2792 0.036 Uiso 1 1 calc R
O2 O 0.82524(15) 0.05083(12) 0.52589(12) 0.0516(4) Uani 1 1 d .
O1 O 0.72897(14) -0.14097(13) 0.48291(12) 0.0525(4) Uani 1 1 d .
C3 C 0.72554(16) 0.07543(14) 0.25545(15) 0.0278(4) Uani 1 1 d .
C6 C 0.94904(17) 0.18056(16) 0.26480(16) 0.0354(4) Uani 1 1 d .
H6A H 0.9979 0.1142 0.3264 0.042 Uiso 1 1 calc R
C2 C 0.56568(19) 0.21712(16) 0.13923(16) 0.0376(4) Uani 1 1 d .
H2A H 0.4794 0.2583 0.0954 0.045 Uiso 1 1 calc R
C9 C 0.47244(18) 0.03283(17) 0.22154(16) 0.0355(4) Uani 1 1 d .
H9A H 0.5116 -0.0489 0.2591 0.043 Uiso 1 1 calc R
C1 C 0.69422(19) 0.25591(16) 0.15237(16) 0.0382(4) Uani 1 1 d .
H1A H 0.7135 0.3289 0.1184 0.046 Uiso 1 1 calc R
C8 C 0.9820(2) 0.16368(18) 0.15050(18) 0.0439(5) Uani 1 1 d .
H8A H 0.9498 0.0823 0.1137 0.066 Uiso 1 1 calc R
H8B H 1.0830 0.1703 0.1764 0.066 Uiso 1 1 calc R
H8C H 0.9341 0.2277 0.0890 0.066 Uiso 1 1 calc R
C7 C 0.9984(2) 0.30669(18) 0.32792(17) 0.0472(5) Uani 1 1 d .
H7A H 0.9765 0.3132 0.4000 0.071 Uiso 1 1 calc R
H7B H 0.9506 0.3726 0.2688 0.071 Uiso 1 1 calc R
H7C H 1.0995 0.3144 0.3550 0.071 Uiso 1 1 calc R
C10 C 0.4301(2) 0.1031(2) 0.3130(2) 0.0614(6) Uani 1 1 d .
H10A H 0.5121 0.1135 0.3923 0.092 Uiso 1 1 calc R
H10B H 0.3584 0.0564 0.3265 0.092 Uiso 1 1 calc R
H10C H 0.3931 0.1843 0.2786 0.092 Uiso 1 1 calc R
C11 C 0.3482(2) 0.0099(3) 0.0956(2) 0.0692(7) Uani 1 1 d .
H11A H 0.3801 -0.0357 0.0412 0.104 Uiso 1 1 calc R
H11B H 0.3085 0.0890 0.0571 0.104 Uiso 1 1 calc R
H11C H 0.2767 -0.0383 0.1082 0.104 Uiso 1 1 calc R

loop_
_atom_site_aniso_label
_atom_site_aniso_U_11
_atom_site_aniso_U_22
_atom_site_aniso_U_33
_atom_site_aniso_U_23
_atom_site_aniso_U_13
_atom_site_aniso_U_12
N2 0.0300(8) 0.0309(8) 0.0334(8) 0.0023(6) 0.0138(6) 0.0018(6)
N1 0.0301(7) 0.0300(8) 0.0329(8) 0.0064(6) 0.0124(6) 0.0009(6)
C5 0.0239(8) 0.0352(10) 0.0298(9) 0.0044(7) 0.0082(7) 0.0053(8)
C4 0.0304(9) 0.0265(9) 0.0344(9) 0.0004(7) 0.0150(7) 0.0013(7)
O2 0.0667(9) 0.0453(8) 0.0396(8) -0.0090(6) 0.0193(7) 0.0036(7)
O1 0.0474(8) 0.0621(9) 0.0448(8) 0.0128(6) 0.0164(7) -0.0160(7)
C3 0.0282(9) 0.0285(9) 0.0276(9) -0.0015(6) 0.0128(7) 0.0012(7)
C6 0.0274(9) 0.0379(10) 0.0366(10) 0.0093(8) 0.0094(7) -0.0009(8)
C2 0.0349(10) 0.0357(11) 0.0388(10) 0.0099(7) 0.0124(8) 0.0075(8)
C9 0.0302(9) 0.0378(11) 0.0398(10) 0.0008(7) 0.0160(8) -0.0031(8)
C1 0.0381(10) 0.0335(10) 0.0401(10) 0.0129(8) 0.0136(8) 0.0046(8)
C8 0.0389(10) 0.0441(12) 0.0537(12) -0.0034(9) 0.0243(9) 0.0006(9)
C7 0.0460(11) 0.0550(13) 0.0377(10) -0.0053(9) 0.0147(9) -0.0123(10)
C10 0.0595(14) 0.0740(16) 0.0668(15) -0.0095(12) 0.0423(12) -0.0062(12)
C11 0.0522(14) 0.0949(18) 0.0535(14) -0.0079(12) 0.0154(11) -0.0297(13)

loop_
_atom_type_symbol
_atom_type_description
_atom_type_scat_dispersion_real
_atom_type_scat_dispersion_imag
_atom_type_scat_source
C C 0.0033 0.0016 'International Tables Vol C Tables 4.2.6.8 and 6.1.1.4'
H H 0.0000 0.0000 'International Tables Vol C Tables 4.2.6.8 and 6.1.1.4'
N N 0.0061 0.0033 'International Tables Vol C Tables 4.2.6.8 and 6.1.1.4'
O O 0.0106 0.0060 'International Tables Vol C Tables 4.2.6.8 and 6.1.1.4'

loop_
_geom_angle_atom_site_label_1
_geom_angle_atom_site_label_2
_geom_angle_atom_site_label_3
_geom_angle
C3 N2 C2 109.10(13)
C3 N2 C9 125.72(13)
C2 N2 C9 124.94(13)
C3 N1 C1 109.09(13)
C3 N1 C6 127.16(13)
C1 N1 C6 123.73(13)
O1 C5 O2 128.45(16)
O1 C5 C4 116.41(15)
O2 C5 C4 115.10(14)
C3 C4 C5 113.27(13)
C3 C4 H4A 108.9
C5 C4 H4A 108.9
C3 C4 H4B 108.9
C5 C4 H4B 108.9
H4A C4 H4B 107.7
N1 C3 N2 107.22(13)
N1 C3 C4 128.24(14)
N2 C3 C4 124.52(14)
N1 C6 C7 109.24(14)
N1 C6 C8 109.61(14)
C7 C6 C8 112.12(14)
N1 C6 H6A 108.6
C7 C6 H6A 108.6
C8 C6 H6A 108.6
C1 C2 N2 106.90(15)
C1 C2 H2A 126.6
N2 C2 H2A 126.6
N2 C9 C11 110.16(15)
N2 C9 C10 109.27(15)
C11 C9 C10 112.59(17)
N2 C9 H9A 108.2
C11 C9 H9A 108.2
C10 C9 H9A 108.2
C2 C1 N1 107.69(15)
C2 C1 H1A 126.2
N1 C1 H1A 126.2
C6 C8 H8A 109.5
C6 C8 H8B 109.5
H8A C8 H8B 109.5
C6 C8 H8C 109.5
H8A C8 H8C 109.5
H8B C8 H8C 109.5
C6 C7 H7A 109.5
C6 C7 H7B 109.5
H7A C7 H7B 109.5
C6 C7 H7C 109.5
H7A C7 H7C 109.5
H7B C7 H7C 109.5
C9 C10 H10A 109.5
C9 C10 H10B 109.5
H10A C10 H10B 109.5
C9 C10 H10C 109.5
H10A C10 H10C 109.5
H10B C10 H10C 109.5
C9 C11 H11A 109.5
C9 C11 H11B 109.5
H11A C11 H11B 109.5
C9 C11 H11C 109.5
H11A C11 H11C 109.5
H11B C11 H11C 109.5

loop_
_geom_bond_atom_site_label_1
_geom_bond_atom_site_label_2
_geom_bond_distance
N2 C3 1.346(2)
N2 C2 1.384(2)
N2 C9 1.484(2)
N1 C3 1.3366(19)
N1 C1 1.380(2)
N1 C6 1.487(2)
C5 O1 1.234(2)
C5 O2 1.243(2)
C5 C4 1.551(2)
C4 C3 1.480(2)
C4 H4A 0.9700
C4 H4B 0.9700
C6 C7 1.511(2)
C6 C8 1.517(2)
C6 H6A 0.9800
C2 C1 1.338(2)
C2 H2A 0.9300
C9 C11 1.507(3)
C9 C10 1.509(2)
C9 H9A 0.9800
C1 H1A 0.9300
C8 H8A 0.9600
C8 H8B 0.9600
C8 H8C 0.9600
C7 H7A 0.9600
C7 H7B 0.9600
C7 H7C 0.9600
C10 H10A 0.9600
C10 H10B 0.9600
C10 H10C 0.9600
C11 H11A 0.9600
C11 H11B 0.9600
C11 H11C 0.9600
